data_1525232
loop_
_publ_author_name
'Schubert, K.'
'Meissner, H.G.'
'Rossteutscher, W.'

_publ_section_title
;
 Einige Strukturdaten metallischer Phasen (II)
;
_journal_name_full Naturwissenschaften
_journal_page_first 507
_journal_page_last 509
_journal_volume 51
_journal_year 1964
_chemical_formula_sum 'Cu3 Ti2'
_space_group_IT_number 129
_symmetry_space_group_name_Hall 'P 4ab 2ab -1ab'
_symmetry_space_group_name_H-M 'P 4/n m m :1'
_cell_angle_alpha 90
_cell_angle_beta 90
_cell_angle_gamma 90
_cell_formula_units_Z 2
_cell_length_a 3.13
_cell_length_b 3.13
_cell_length_c 13.95
_cell_volume 136.667
_citation_journal_id_ASTM NATWAY
_cod_data_source_file Schubert_NATWAY_1964_1637.cif
_cod_data_source_block Cu3Ti2
_cod_original_cell_volume 136.6668
_cod_original_sg_symbol_Hall '-P 4a 2a (x-1/4,y+1/4,z)'
_cod_database_code 1525232

loop_
_symmetry_equiv_pos_as_xyz
x,y,z
-y+1/2,x+1/2,z
-x,-y,z
y+1/2,-x+1/2,z
x+1/2,-y+1/2,-z
y,x,-z
-x+1/2,y+1/2,-z
-y,-x,-z
-x+1/2,-y+1/2,-z
y,-x,-z
x+1/2,y+1/2,-z
-y,x,-z
-x,y,z
-y+1/2,-x+1/2,z
x,-y,z
y+1/2,x+1/2,z

loop_
_atom_site_label
_atom_site_type_symbol
_atom_site_fract_x
_atom_site_fract_y
_atom_site_fract_z
_atom_site_occupancy
_atom_site_U_iso_or_equiv
Cu2 Cu 0 0.5 0.245 1 0.0
Cu3 Cu 0 0.5 0.665 1 0.0
Ti2 Ti 0 0.5 0.435 1 0.0
Cu1 Cu 0 0.5 0.045 1 0.0
Ti1 Ti 0 0.5 0.855 1 0.0
